data_4067067
loop_
_publ_author_name
'Kumaran, Elumalai'
'Sridevi, Venugopal Shanmugham'
'Leong, Weng Kee'

_publ_section_title
;
 Orthometalated Amino-Carbene Derivatives of Iridium via Anilines and
 Terminal Alkynes
;
_journal_issue 23
_journal_name_full Organometallics
_journal_page_first 6417
_journal_paper_doi 10.1021/om100803g
_journal_volume 29
_journal_year 2010
_chemical_formula_sum 'C23.25 H33.5 Cl1.5 Ir N'
_chemical_formula_weight 572.39
_chemical_name_systematic
; 
 ? 
;
_space_group_IT_number 82
_symmetry_cell_setting tetragonal
_symmetry_space_group_name_Hall 'I -4'
_symmetry_space_group_name_H-M 'I -4'
_atom_sites_solution_hydrogens geom
_atom_sites_solution_primary direct
_atom_sites_solution_secondary difmap
_audit_creation_method SHELXL-97
_cell_angle_alpha 90.00
_cell_angle_beta 90.00
_cell_angle_gamma 90.00
_cell_formula_units_Z 8
_cell_length_a 22.7532(4)
_cell_length_b 22.7532(4)
_cell_length_c 9.0625(4)
_cell_measurement_reflns_used 7116
_cell_measurement_temperature 223(2)
_cell_measurement_theta_max 28.54
_cell_measurement_theta_min 2.42
_cell_volume 4691.7(2)
_computing_cell_refinement 'Bruker SMART'
_computing_data_collection 'Bruker SMART'
_computing_data_reduction 'Bruker SAINT'
_computing_molecular_graphics 'Bruker SHELXTL'
_computing_publication_material 'Bruker SHELXTL'
_computing_structure_refinement 'SHELXL-97 (Sheldrick, 1997)'
_computing_structure_solution 'SHELXS-97 (Sheldrick, 1990)'
_diffrn_ambient_temperature 223(2)
_diffrn_measured_fraction_theta_full 0.998
_diffrn_measured_fraction_theta_max 0.998
_diffrn_measurement_device_type 'CCD area detector'
_diffrn_measurement_method 'phi and omega scans'
_diffrn_radiation_monochromator graphite
_diffrn_radiation_source 'fine-focus sealed tube'
_diffrn_radiation_type MoK\a
_diffrn_radiation_wavelength 0.71073
_diffrn_reflns_av_R_equivalents 0.0361
_diffrn_reflns_av_sigmaI/netI 0.0320
_diffrn_reflns_limit_h_max 28
_diffrn_reflns_limit_h_min -28
_diffrn_reflns_limit_k_max 28
_diffrn_reflns_limit_k_min 0
_diffrn_reflns_limit_l_max 11
_diffrn_reflns_limit_l_min 0
_diffrn_reflns_number 19841
_diffrn_reflns_theta_full 26.36
_diffrn_reflns_theta_max 26.36
_diffrn_reflns_theta_min 2.42
_exptl_absorpt_coefficient_mu 5.870
_exptl_absorpt_correction_T_max 0.7579
_exptl_absorpt_correction_T_min 0.2475
_exptl_absorpt_correction_type multi-scan
_exptl_absorpt_process_details SADABS
_exptl_crystal_colour yellow
_exptl_crystal_density_diffrn 1.621
_exptl_crystal_density_meas 0
_exptl_crystal_density_method 'not measured'
_exptl_crystal_description needle
_exptl_crystal_F_000 2260
_exptl_crystal_size_max 0.33
_exptl_crystal_size_mid 0.06
_exptl_crystal_size_min 0.05
_refine_diff_density_max 1.234
_refine_diff_density_min -0.435
_refine_diff_density_rms 0.121
_refine_ls_abs_structure_details 'Flack H D (1983), Acta Cryst. A39, 876-881'
_refine_ls_abs_structure_Flack -0.016(10)
_refine_ls_extinction_method none
_refine_ls_goodness_of_fit_ref 1.105
_refine_ls_hydrogen_treatment mixed
_refine_ls_matrix_type full
_refine_ls_number_parameters 275
_refine_ls_number_reflns 4803
_refine_ls_number_restraints 19
_refine_ls_restrained_S_all 1.104
_refine_ls_R_factor_all 0.0284
_refine_ls_R_factor_gt 0.0273
_refine_ls_shift/su_max 0.003
_refine_ls_shift/su_mean 0.000
_refine_ls_structure_factor_coef Fsqd
_refine_ls_weighting_details 'calc w=1/[\s^2^(Fo^2^)+(0.0340P)^2^+19.3102P] where P=(Fo^2^+2Fc^2^)/3'
_refine_ls_weighting_scheme calc
_refine_ls_wR_factor_gt 0.0662
_refine_ls_wR_factor_ref 0.0699
_reflns_number_gt 4682
_reflns_number_total 4803
_reflns_threshold_expression >2sigma(I)
_cod_data_source_file om100803g_si_003.cif
_cod_data_source_block sd39
_cod_depositor_comments
;
The following automatic conversions were performed:

'_symmetry_cell_setting' value 'Tetragonal' changed to 'tetragonal'
according to /home/saulius/struct/CIF-dictionaries/cif_core.dic
dictionary named 'cif_core.dic' version 2.4.1 from 2010-06-29.

Automatic conversion script
Id: cif_fix_values 1715 2011-07-08 13:25:40Z adriana 
;
_cod_original_sg_symbol_H-M I-4
_cod_original_formula_sum 'C23.25 H33.50 Cl1.50 Ir N'
_cod_database_code 4067067

loop_
_symmetry_equiv_pos_as_xyz
'x, y, z'
'-x, -y, z'
'y, -x, -z'
'-y, x, -z'
'x+1/2, y+1/2, z+1/2'
'-x+1/2, -y+1/2, z+1/2'
'y+1/2, -x+1/2, -z+1/2'
'-y+1/2, x+1/2, -z+1/2'

loop_
_atom_site_label
_atom_site_type_symbol
_atom_site_fract_x
_atom_site_fract_y
_atom_site_fract_z
_atom_site_U_iso_or_equiv
_atom_site_adp_type
_atom_site_occupancy
_atom_site_symmetry_multiplicity
_atom_site_calc_flag
_atom_site_refinement_flags
_atom_site_disorder_assembly
_atom_site_disorder_group
Ir1 Ir 0.822967(9) 0.858732(9) 0.77065(2) 0.01886(7) Uani 1 1 d . . .
Cl1 Cl 0.81316(8) 0.84935(7) 0.50708(15) 0.0298(3) Uani 1 1 d . . .
C1 C 0.8317(3) 0.9582(2) 0.7511(7) 0.0277(14) Uani 1 1 d . . .
C2 C 0.8891(2) 0.9321(2) 0.7646(8) 0.0263(13) Uani 1 1 d . . .
C3 C 0.8907(3) 0.9032(3) 0.9031(8) 0.0332(15) Uani 1 1 d . . .
C4 C 0.8345(3) 0.9093(3) 0.9715(7) 0.0289(14) Uani 1 1 d . . .
C5 C 0.7993(3) 0.9467(3) 0.8791(7) 0.0243(13) Uani 1 1 d . . .
C6 C 0.8131(4) 0.9959(4) 0.6222(9) 0.046(2) Uani 1 1 d . . .
H6A H 0.7714 1.0042 0.6293 0.069 Uiso 1 1 calc R . .
H6B H 0.8211 0.9752 0.5308 0.069 Uiso 1 1 calc R . .
H6C H 0.8350 1.0325 0.6238 0.069 Uiso 1 1 calc R . .
C7 C 0.9376(4) 0.9385(4) 0.6536(11) 0.054(2) Uani 1 1 d . . .
H7A H 0.9512 0.9789 0.6523 0.081 Uiso 1 1 calc R . .
H7B H 0.9231 0.9279 0.5565 0.081 Uiso 1 1 calc R . .
H7C H 0.9699 0.9128 0.6801 0.081 Uiso 1 1 calc R . .
C8 C 0.9429(4) 0.8752(4) 0.9741(10) 0.052(2) Uani 1 1 d . . .
H8A H 0.9714 0.8648 0.8990 0.078 Uiso 1 1 calc R . .
H8B H 0.9307 0.8401 1.0263 0.078 Uiso 1 1 calc R . .
H8C H 0.9605 0.9026 1.0432 0.078 Uiso 1 1 calc R . .
C9 C 0.8192(4) 0.8918(3) 1.1260(8) 0.049(2) Uani 1 1 d . . .
H9A H 0.8262 0.9246 1.1920 0.074 Uiso 1 1 calc R . .
H9B H 0.8434 0.8587 1.1556 0.074 Uiso 1 1 calc R . .
H9C H 0.7781 0.8807 1.1305 0.074 Uiso 1 1 calc R . .
C10 C 0.7417(3) 0.9748(3) 0.9251(9) 0.0360(17) Uani 1 1 d . . .
H10A H 0.7496 1.0101 0.9815 0.054 Uiso 1 1 calc R . .
H10B H 0.7195 0.9473 0.9853 0.054 Uiso 1 1 calc R . .
H10C H 0.7191 0.9848 0.8379 0.054 Uiso 1 1 calc R . .
C11 C 0.8243(3) 0.7317(2) 0.7908(7) 0.0251(13) Uani 1 1 d . . .
N11 N 0.7678(2) 0.7495(2) 0.8315(6) 0.0249(11) Uani 1 1 d . . .
H11 H 0.743(3) 0.726(3) 0.870(9) 0.04(2) Uiso 1 1 d . . .
C12 C 0.8618(3) 0.7782(2) 0.7609(7) 0.0246(12) Uani 1 1 d . . .
C13 C 0.9194(3) 0.7633(3) 0.7203(8) 0.0286(13) Uani 1 1 d . . .
H13 H 0.9457 0.7934 0.6939 0.034 Uiso 1 1 calc R . .
C14 C 0.9389(3) 0.7052(3) 0.7182(8) 0.0306(13) Uani 1 1 d . . .
C15 C 0.8997(3) 0.6603(3) 0.7510(8) 0.0364(16) Uani 1 1 d . . .
H15 H 0.9127 0.6211 0.7495 0.044 Uiso 1 1 calc R . .
C16 C 0.8418(3) 0.6726(3) 0.7860(8) 0.0321(14) Uani 1 1 d . . .
H16 H 0.8149 0.6423 0.8059 0.038 Uiso 1 1 calc R . .
C17 C 1.0024(3) 0.6906(3) 0.6771(10) 0.0434(18) Uani 1 1 d . . .
H17A H 1.0209 0.6696 0.7579 0.065 Uiso 1 1 calc R . .
H17B H 1.0238 0.7266 0.6579 0.065 Uiso 1 1 calc R . .
H17C H 1.0028 0.6661 0.5894 0.065 Uiso 1 1 calc R . .
C18 C 0.7569(3) 0.8063(3) 0.8294(7) 0.0226(12) Uani 1 1 d . . .
C19 C 0.6963(3) 0.8224(3) 0.8804(7) 0.0284(14) Uani 1 1 d . . .
H19A H 0.6990 0.8591 0.9362 0.034 Uiso 1 1 calc R . .
H19B H 0.6828 0.7919 0.9489 0.034 Uiso 1 1 calc R . .
C20 C 0.6490(3) 0.8302(3) 0.7600(8) 0.0301(15) Uani 1 1 d . . .
C21 C 0.6434(3) 0.7733(3) 0.6710(9) 0.0392(17) Uani 1 1 d . . .
H21A H 0.6346 0.7410 0.7371 0.059 Uiso 1 1 calc R . .
H21B H 0.6801 0.7656 0.6202 0.059 Uiso 1 1 calc R . .
H21C H 0.6120 0.7774 0.5994 0.059 Uiso 1 1 calc R . .
C22 C 0.5908(3) 0.8420(4) 0.8395(9) 0.0428(18) Uani 1 1 d . . .
H22A H 0.5943 0.8775 0.8983 0.064 Uiso 1 1 calc R . .
H22B H 0.5814 0.8091 0.9032 0.064 Uiso 1 1 calc R . .
H22C H 0.5597 0.8471 0.7672 0.064 Uiso 1 1 calc R . .
C23 C 0.6627(3) 0.8817(3) 0.6569(9) 0.0395(17) Uani 1 1 d . . .
H23A H 0.6317 0.8854 0.5839 0.059 Uiso 1 1 calc R . .
H23B H 0.6999 0.8748 0.6077 0.059 Uiso 1 1 calc R . .
H23C H 0.6651 0.9177 0.7140 0.059 Uiso 1 1 calc R . .
C1S C 0.4863(10) 0.987(2) -0.097(6) 0.084(16) Uani 0.25 1 d PDU A -1
H1S1 H 0.4833 1.0106 -0.1874 0.100 Uiso 0.25 1 calc PR A -1
H1S2 H 0.4890 0.9453 -0.1244 0.100 Uiso 0.25 1 calc PR A -1
Cl1S Cl 0.5424(11) 1.0070(15) 0.002(4) 0.176(14) Uani 0.25 1 d PDU A -1
Cl2S Cl 0.4307(6) 0.9987(7) 0.0113(19) 0.071(3) Uani 0.25 1 d PDU A -1

loop_
_atom_site_aniso_label
_atom_site_aniso_U_11
_atom_site_aniso_U_22
_atom_site_aniso_U_33
_atom_site_aniso_U_23
_atom_site_aniso_U_13
_atom_site_aniso_U_12
Ir1 0.02019(12) 0.01700(11) 0.01941(10) 0.00013(8) -0.00025(8) -0.00251(9)
Cl1 0.0395(9) 0.0306(8) 0.0193(6) -0.0020(6) -0.0041(6) -0.0090(7)
C1 0.033(3) 0.023(3) 0.027(4) -0.004(3) -0.004(3) -0.002(2)
C2 0.019(3) 0.022(3) 0.038(4) -0.002(3) -0.005(3) -0.009(2)
C3 0.037(4) 0.029(4) 0.034(4) -0.005(3) -0.013(3) 0.002(3)
C4 0.040(4) 0.022(3) 0.024(3) -0.001(3) -0.007(3) -0.003(3)
C5 0.027(3) 0.019(3) 0.027(3) -0.004(2) -0.003(3) -0.004(3)
C6 0.063(6) 0.040(4) 0.035(4) 0.009(3) -0.008(4) 0.001(4)
C7 0.043(5) 0.052(5) 0.068(6) 0.001(4) 0.020(4) -0.017(4)
C8 0.050(5) 0.039(4) 0.067(6) -0.016(4) -0.029(4) 0.014(4)
C9 0.083(6) 0.037(4) 0.028(4) -0.002(3) 0.001(4) 0.000(4)
C10 0.030(4) 0.022(3) 0.056(5) -0.009(3) -0.001(3) 0.003(3)
C11 0.035(3) 0.017(3) 0.023(3) 0.002(2) -0.005(3) -0.002(2)
N11 0.026(3) 0.022(3) 0.027(3) 0.003(2) 0.003(2) -0.007(2)
C12 0.033(3) 0.019(3) 0.022(3) -0.003(2) 0.001(3) 0.001(2)
C13 0.033(3) 0.029(3) 0.024(3) -0.004(3) -0.001(3) -0.004(2)
C14 0.031(3) 0.032(3) 0.030(3) -0.001(3) -0.002(3) 0.008(3)
C15 0.049(4) 0.030(3) 0.030(4) -0.006(3) -0.006(3) 0.010(3)
C16 0.040(3) 0.027(3) 0.029(4) 0.001(3) -0.005(3) -0.006(3)
C17 0.033(4) 0.045(4) 0.052(5) 0.002(4) 0.002(3) 0.012(3)
C18 0.023(3) 0.025(3) 0.020(3) 0.001(2) -0.004(2) -0.003(2)
C19 0.036(4) 0.027(3) 0.022(3) -0.003(3) 0.003(3) -0.004(3)
C20 0.027(3) 0.031(3) 0.032(4) -0.005(3) -0.003(3) -0.006(2)
C21 0.039(4) 0.040(4) 0.039(4) -0.013(3) -0.005(3) -0.004(3)
C22 0.029(4) 0.049(4) 0.051(5) -0.008(4) 0.008(3) -0.004(3)
C23 0.036(4) 0.042(4) 0.040(4) 0.007(3) -0.002(3) 0.000(3)
C1S 0.08(2) 0.07(2) 0.10(2) -0.018(16) 0.011(17) -0.003(16)
Cl1S 0.14(2) 0.142(18) 0.25(3) -0.024(18) -0.038(19) -0.037(18)
Cl2S 0.058(8) 0.058(6) 0.098(9) 0.003(6) 0.014(7) -0.009(6)

loop_
_atom_type_symbol
_atom_type_description
_atom_type_scat_dispersion_real
_atom_type_scat_dispersion_imag
_atom_type_scat_source
C C 0.0033 0.0016 'International Tables Vol C Tables 4.2.6.8 and 6.1.1.4'
H H 0.0000 0.0000 'International Tables Vol C Tables 4.2.6.8 and 6.1.1.4'
N N 0.0061 0.0033 'International Tables Vol C Tables 4.2.6.8 and 6.1.1.4'
Cl Cl 0.1484 0.1585 'International Tables Vol C Tables 4.2.6.8 and 6.1.1.4'
Ir Ir -1.4442 7.9887 'International Tables Vol C Tables 4.2.6.8 and 6.1.1.4'

loop_
_geom_angle_atom_site_label_1
_geom_angle_atom_site_label_2
_geom_angle_atom_site_label_3
_geom_angle
C18 Ir1 C12 78.4(2)
C18 Ir1 C4 100.7(3)
C12 Ir1 C4 117.5(2)
C18 Ir1 C3 131.2(3)
C12 Ir1 C3 97.7(2)
C4 Ir1 C3 38.1(3)
C18 Ir1 C2 163.1(2)
C12 Ir1 C2 112.1(2)
C4 Ir1 C2 63.0(3)
C3 Ir1 C2 37.1(3)
C18 Ir1 C1 133.0(2)
C12 Ir1 C1 148.5(2)
C4 Ir1 C1 61.8(2)
C3 Ir1 C1 61.6(2)
C2 Ir1 C1 37.1(2)
C18 Ir1 C5 103.4(2)
C12 Ir1 C5 154.9(2)
C4 Ir1 C5 37.5(2)
C3 Ir1 C5 61.9(2)
C2 Ir1 C5 61.3(2)
C1 Ir1 C5 35.6(2)
C18 Ir1 Cl1 98.18(18)
C12 Ir1 Cl1 85.25(18)
C4 Ir1 Cl1 152.92(18)
C3 Ir1 Cl1 130.3(2)
C2 Ir1 Cl1 95.95(19)
C1 Ir1 Cl1 91.08(16)
C5 Ir1 Cl1 118.71(16)
C5 C1 C2 109.2(6)
C5 C1 C6 127.0(6)
C2 C1 C6 123.6(6)
C5 C1 Ir1 72.7(3)
C2 C1 Ir1 70.3(3)
C6 C1 Ir1 126.9(5)
C3 C2 C1 106.8(6)
C3 C2 C7 128.3(6)
C1 C2 C7 124.8(7)
C3 C2 Ir1 69.6(4)
C1 C2 Ir1 72.6(3)
C7 C2 Ir1 125.4(5)
C2 C3 C4 108.5(6)
C2 C3 C8 126.8(7)
C4 C3 C8 124.5(7)
C2 C3 Ir1 73.3(3)
C4 C3 Ir1 69.8(4)
C8 C3 Ir1 126.6(5)
C3 C4 C5 107.7(6)
C3 C4 C9 126.1(7)
C5 C4 C9 125.0(7)
C3 C4 Ir1 72.1(4)
C5 C4 Ir1 76.0(4)
C9 C4 Ir1 128.0(5)
C1 C5 C4 107.5(6)
C1 C5 C10 127.1(6)
C4 C5 C10 124.8(6)
C1 C5 Ir1 71.7(3)
C4 C5 Ir1 66.6(3)
C10 C5 Ir1 133.5(4)
C12 C11 N11 113.4(5)
C12 C11 C16 123.4(6)
N11 C11 C16 123.2(6)
C18 N11 C11 117.0(5)
C11 C12 C13 116.3(5)
C11 C12 Ir1 114.3(4)
C13 C12 Ir1 129.3(4)
C14 C13 C12 122.0(6)
C15 C14 C13 119.4(6)
C15 C14 C17 119.9(6)
C13 C14 C17 120.7(6)
C16 C15 C14 120.8(6)
C15 C16 C11 118.1(6)
N11 C18 C19 114.1(5)
N11 C18 Ir1 116.8(4)
C19 C18 Ir1 129.0(4)
C18 C19 C20 116.9(5)
C21 C20 C22 109.0(5)
C21 C20 C23 110.1(6)
C22 C20 C23 109.1(6)
C21 C20 C19 109.5(5)
C22 C20 C19 106.9(6)
C23 C20 C19 112.1(5)
Cl2S C1S Cl1S 103(3)

loop_
_geom_bond_atom_site_label_1
_geom_bond_atom_site_label_2
_geom_bond_distance
Ir1 C18 1.991(6)
Ir1 C12 2.037(5)
Ir1 C4 2.169(6)
Ir1 C3 2.200(7)
Ir1 C2 2.249(5)
Ir1 C1 2.280(6)
Ir1 C5 2.294(6)
Ir1 Cl1 2.4085(14)
C1 C5 1.398(9)
C1 C2 1.442(8)
C1 C6 1.509(9)
C2 C3 1.417(10)
C2 C7 1.500(10)
C3 C4 1.428(10)
C3 C8 1.493(10)
C4 C5 1.438(9)
C4 C9 1.497(10)
C5 C10 1.517(9)
C11 C12 1.386(8)
C11 N11 1.398(8)
C11 C16 1.402(8)
N11 C18 1.314(8)
C12 C13 1.403(8)
C13 C14 1.393(8)
C14 C15 1.388(9)
C14 C17 1.529(9)
C15 C16 1.384(9)
C18 C19 1.501(9)
C19 C20 1.543(9)
C20 C21 1.529(9)
C20 C22 1.531(9)
C20 C23 1.532(10)
C1S Cl2S 1.62(3)
C1S Cl1S 1.63(3)
